data_7241155
loop_
_publ_author_name
'Torubaev, Yury'
'Skabitskiy, Ivan V.'

_publ_section_title
;
 New Supramolecular Heterosynthon
 [C-I&#x2219;&#x2219;&#x2219;O=C(carboxylate)] at Work: Engineering of the
 Copper Acetates Cocrystals.
;
_journal_name_full CrystEngComm
_journal_paper_doi 10.1039/D0CE01093F
_journal_year 2020
_chemical_formula_moiety 'C3 F2 I, C10 H10 Cu N2 O4'
_chemical_formula_sum 'C13 H10 Cu F2 I N2 O4'
_chemical_formula_weight 486.67
_chemical_name_systematic 'tetrakis(m2-Acetato')-bis((4-cyanopyridine-N)-copper(ii)) 1,4-diiodo tetrafluorobenzene'
_space_group_crystal_system triclinic
_space_group_IT_number 2
_space_group_name_Hall '-P 1'
_space_group_name_H-M_alt 'P -1'
_atom_sites_solution_hydrogens geom
_atom_sites_solution_primary dual
_audit_creation_date 2020-01-02
_audit_creation_method
;
Olex2 1.2
(compiled 2018.05.29 svn.r3508 for OlexSys, GUI svn.r5506)
;
_audit_update_record
;
2020-01-02 deposited with the CCDC.	2020-09-01 downloaded from the CCDC.
;
_cell_angle_alpha 83.5190(10)
_cell_angle_beta 85.9190(10)
_cell_angle_gamma 67.3020(10)
_cell_formula_units_Z 2
_cell_length_a 7.0657(6)
_cell_length_b 8.1092(6)
_cell_length_c 15.0924(12)
_cell_measurement_reflns_used 3773
_cell_measurement_temperature 150(2)
_cell_measurement_theta_max 30.39
_cell_measurement_theta_min 2.73
_cell_volume 792.32(11)
_computing_cell_refinement 'SAINT v7.60A (Bruker, 2009)'
_computing_data_reduction 'SAINT v7.60A (Bruker, 2009)'
_computing_molecular_graphics 'Olex2 (Dolomanov et al., 2009)'
_computing_publication_material 'Olex2 (Dolomanov et al., 2009)'
_computing_structure_refinement 'ShelXL (Sheldrick, 2015)'
_computing_structure_solution 'ShelXT (Sheldrick, 2015)'
_diffrn_ambient_temperature 150
_diffrn_measured_fraction_theta_full 0.995
_diffrn_measured_fraction_theta_max 0.992
_diffrn_measurement_device_type 'Bruker APEX-II CCD'
_diffrn_measurement_method '\f and \w scans'
_diffrn_radiation_monochromator graphite
_diffrn_radiation_type MoK\a
_diffrn_radiation_wavelength 0.71073
_diffrn_reflns_av_R_equivalents 0.0223
_diffrn_reflns_av_unetI/netI 0.0327
_diffrn_reflns_Laue_measured_fraction_full 0.995
_diffrn_reflns_Laue_measured_fraction_max 0.992
_diffrn_reflns_limit_h_max 9
_diffrn_reflns_limit_h_min -9
_diffrn_reflns_limit_k_max 11
_diffrn_reflns_limit_k_min -10
_diffrn_reflns_limit_l_max 20
_diffrn_reflns_limit_l_min -20
_diffrn_reflns_number 8787
_diffrn_reflns_point_group_measured_fraction_full 0.995
_diffrn_reflns_point_group_measured_fraction_max 0.992
_diffrn_reflns_theta_full 25.242
_diffrn_reflns_theta_max 28.999
_diffrn_reflns_theta_min 2.718
_diffrn_standards_number 0
_exptl_absorpt_coefficient_mu 3.367
_exptl_absorpt_correction_T_max 0.7461
_exptl_absorpt_correction_T_min 0.5247
_exptl_absorpt_correction_type multi-scan
_exptl_absorpt_process_details
;
SADABS-2008/1 (Bruker,2008) was used for absorption correction.
wR2(int) was 0.0826 before and 0.0309 after correction.
The Ratio of minimum to maximum transmission is 0.7033.
The \l/2 correction factor is Not present.
;
_exptl_crystal_colour 'clear blue'
_exptl_crystal_colour_lustre clear
_exptl_crystal_colour_primary blue
_exptl_crystal_density_diffrn 2.040
_exptl_crystal_description prism
_exptl_crystal_F_000 468
_exptl_crystal_preparation co-crystallization
_exptl_crystal_recrystallization_method 'slow evaporation from DCM'
_exptl_crystal_size_max 0.05
_exptl_crystal_size_mid 0.03
_exptl_crystal_size_min 0.03
_refine_diff_density_max 0.802
_refine_diff_density_min -0.736
_refine_diff_density_rms 0.089
_refine_ls_extinction_method none
_refine_ls_goodness_of_fit_ref 1.026
_refine_ls_hydrogen_treatment constr
_refine_ls_matrix_type full
_refine_ls_number_parameters 210
_refine_ls_number_reflns 4198
_refine_ls_number_restraints 0
_refine_ls_restrained_S_all 1.026
_refine_ls_R_factor_all 0.0358
_refine_ls_R_factor_gt 0.0259
_refine_ls_shift/su_max 0.001
_refine_ls_shift/su_mean 0.000
_refine_ls_structure_factor_coef Fsqd
_refine_ls_weighting_details 'w=1/[\s^2^(Fo^2^)+(0.0260P)^2^+0.3745P] where P=(Fo^2^+2Fc^2^)/3'
_refine_ls_weighting_scheme calc
_refine_ls_wR_factor_gt 0.0566
_refine_ls_wR_factor_ref 0.0602
_reflns_Friedel_coverage 0.000
_reflns_number_gt 3500
_reflns_number_total 4198
_reflns_threshold_expression 'I > 2\s(I)'
_cod_data_source_file d0ce01093f2.cif
_cod_data_source_block 1
_cod_database_code 7241155
_shelx_shelxl_version_number 2018/3
_shelx_space_group_comment
;
The symmetry employed for this shelxl refinement is uniquely defined
by the following loop, which should always be used as a source of
symmetry information in preference to the above space-group names.
They are only intended as comments.
;
_shelx_estimated_absorpt_t_max 0.906
_shelx_estimated_absorpt_t_min 0.850
_olex2_refinement_description
;
1. Fixed Uiso
 At 1.2 times of:
  All C(H) groups
 At 1.5 times of:
  All C(H,H,H) groups
2.a Aromatic/amide H refined with riding coordinates:
 C4(H4), C1(H1), C5(H5), C2(H2)
2.b Idealised Me refined as rotating group:
 C8(H8A,H8B,H8C), C10(H10A,H10B,H10C)
;
_olex2_submission_special_instructions 'No special instructions were received'

loop_
_space_group_symop_operation_xyz
'x, y, z'
'-x, -y, -z'

loop_
_atom_site_label
_atom_site_type_symbol
_atom_site_fract_x
_atom_site_fract_y
_atom_site_fract_z
_atom_site_U_iso_or_equiv
_atom_site_adp_type
_atom_site_occupancy
_atom_site_site_symmetry_order
_atom_site_calc_flag
_atom_site_refinement_flags_posn
_atom_site_refinement_flags_adp
_atom_site_refinement_flags_occupancy
_atom_site_disorder_assembly
_atom_site_disorder_group
I1 I 0.72332(3) 0.13722(2) 0.30468(2) 0.03238(6) Uani 1 1 d . . . . .
Cu1 Cu 0.59138(4) 0.50628(4) 0.07130(2) 0.01457(7) Uani 1 1 d . . . . .
N1 N 0.7519(3) 0.5344(3) 0.18307(13) 0.0183(4) Uani 1 1 d . . . . .
C4 C 1.0764(4) 0.4628(3) 0.24903(16) 0.0241(5) Uani 1 1 d . . . . .
H4 H 1.221991 0.409163 0.244932 0.029 Uiso 1 1 calc R . . . .
C1 C 0.6570(4) 0.6124(3) 0.25629(16) 0.0226(5) Uani 1 1 d . . . . .
H1 H 0.511327 0.664792 0.258732 0.027 Uiso 1 1 calc R . . . .
C5 C 0.9573(4) 0.4622(3) 0.17980(16) 0.0220(5) Uani 1 1 d . . . . .
H5 H 1.024718 0.407900 0.127674 0.026 Uiso 1 1 calc R . . . .
C3 C 0.9757(4) 0.5444(3) 0.32449(16) 0.0244(5) Uani 1 1 d . . . . .
C2 C 0.7633(4) 0.6198(4) 0.32871(17) 0.0286(6) Uani 1 1 d . . . . .
H2 H 0.691894 0.675342 0.379934 0.034 Uiso 1 1 calc R . . . .
C6 C 1.0979(5) 0.5518(4) 0.39602(19) 0.0348(6) Uani 1 1 d . . . . .
O4 O 0.5243(3) 0.2999(2) 0.12709(11) 0.0216(4) Uani 1 1 d . . . . .
O2 O 0.6287(3) 0.7092(2) -0.00423(11) 0.0206(3) Uani 1 1 d . . . . .
O3 O 0.3205(2) 0.6708(2) 0.11037(11) 0.0213(3) Uani 1 1 d . . . . .
O1 O 0.8341(2) 0.3340(2) 0.01334(11) 0.0214(3) Uani 1 1 d . . . . .
F2 F 0.5845(3) 0.1381(3) 0.51134(12) 0.0500(5) Uani 1 1 d . . . . .
F1 F 1.2037(3) -0.0363(3) 0.33967(11) 0.0539(5) Uani 1 1 d . . . . .
C12 C 1.0988(5) -0.0156(4) 0.41890(17) 0.0335(6) Uani 1 1 d . . . . .
C13 C 0.7887(4) 0.0689(4) 0.50459(19) 0.0328(6) Uani 1 1 d . . . . .
C11 C 0.8885(4) 0.0540(4) 0.42120(17) 0.0295(6) Uani 1 1 d . . . . .
N2 N 1.1977(5) 0.5574(4) 0.4507(2) 0.0564(8) Uani 1 1 d . . . . .
C9 C 0.1663(4) 0.7205(3) 0.06180(15) 0.0180(4) Uani 1 1 d . . . . .
C7 C 0.4315(3) 0.2332(3) 0.08223(15) 0.0174(4) Uani 1 1 d . . . . .
C8 C 0.3901(4) 0.0725(3) 0.12488(17) 0.0246(5) Uani 1 1 d . . . . .
H8A H 0.481058 -0.035193 0.097225 0.037 Uiso 1 1 calc GR . . . .
H8B H 0.246850 0.091170 0.116248 0.037 Uiso 1 1 calc GR . . . .
H8C H 0.415557 0.057024 0.188853 0.037 Uiso 1 1 calc GR . . . .
C10 C -0.0321(4) 0.8558(3) 0.09594(17) 0.0237(5) Uani 1 1 d . . . . .
H10A H -0.044402 0.832321 0.160791 0.036 Uiso 1 1 calc GR . . . .
H10B H -0.147782 0.846128 0.067846 0.036 Uiso 1 1 calc GR . . . .
H10C H -0.033113 0.977026 0.081374 0.036 Uiso 1 1 calc GR . . . .

loop_
_atom_site_aniso_label
_atom_site_aniso_U_11
_atom_site_aniso_U_22
_atom_site_aniso_U_33
_atom_site_aniso_U_23
_atom_site_aniso_U_13
_atom_site_aniso_U_12
I1 0.04509(12) 0.02701(10) 0.02225(9) 0.00068(6) -0.00711(7) -0.01044(8)
Cu1 0.01402(13) 0.01493(14) 0.01400(13) -0.00202(10) -0.00032(10) -0.00451(11)
N1 0.0188(10) 0.0178(10) 0.0166(9) -0.0008(7) -0.0009(7) -0.0054(8)
C4 0.0215(12) 0.0281(13) 0.0219(12) -0.0013(10) -0.0028(9) -0.0084(11)
C1 0.0213(12) 0.0247(12) 0.0183(11) -0.0043(9) 0.0009(9) -0.0046(10)
C5 0.0195(11) 0.0252(13) 0.0193(11) -0.0023(9) -0.0010(9) -0.0063(10)
C3 0.0292(13) 0.0245(13) 0.0193(11) 0.0009(9) -0.0083(10) -0.0096(11)
C2 0.0321(14) 0.0325(14) 0.0192(12) -0.0094(10) -0.0005(10) -0.0084(12)
C6 0.0383(16) 0.0378(16) 0.0278(14) -0.0035(12) -0.0104(12) -0.0122(13)
O4 0.0284(9) 0.0209(9) 0.0177(8) 0.0014(6) -0.0039(7) -0.0123(7)
O2 0.0248(9) 0.0211(9) 0.0179(8) 0.0005(6) -0.0021(6) -0.0113(7)
O3 0.0154(8) 0.0235(9) 0.0209(8) -0.0062(7) 0.0010(6) -0.0023(7)
O1 0.0175(8) 0.0218(9) 0.0215(8) -0.0061(7) 0.0004(6) -0.0028(7)
F2 0.0306(9) 0.0728(14) 0.0342(10) -0.0053(9) 0.0022(7) -0.0065(9)
F1 0.0462(11) 0.0835(15) 0.0196(9) -0.0047(9) 0.0109(7) -0.0132(11)
C12 0.0415(16) 0.0368(16) 0.0174(12) -0.0028(11) 0.0052(11) -0.0107(13)
C13 0.0323(15) 0.0320(15) 0.0270(14) -0.0015(11) 0.0010(11) -0.0052(12)
C11 0.0398(16) 0.0254(14) 0.0189(12) -0.0001(10) -0.0019(11) -0.0079(12)
N2 0.0600(19) 0.066(2) 0.0459(17) -0.0092(15) -0.0237(15) -0.0219(17)
C9 0.0188(11) 0.0128(10) 0.0220(11) -0.0015(8) 0.0028(9) -0.0060(9)
C7 0.0150(10) 0.0161(11) 0.0183(11) -0.0032(8) 0.0045(8) -0.0031(9)
C8 0.0281(13) 0.0216(12) 0.0253(12) -0.0006(10) 0.0025(10) -0.0117(11)
C10 0.0191(12) 0.0203(12) 0.0264(12) -0.0055(10) 0.0048(9) -0.0016(10)

loop_
_atom_type_symbol
_atom_type_description
_atom_type_scat_dispersion_real
_atom_type_scat_dispersion_imag
_atom_type_scat_source
C C 0.0033 0.0016 'International Tables Vol C Tables 4.2.6.8 and 6.1.1.4'
H H 0.0000 0.0000 'International Tables Vol C Tables 4.2.6.8 and 6.1.1.4'
Cu Cu 0.3201 1.2651 'International Tables Vol C Tables 4.2.6.8 and 6.1.1.4'
F F 0.0171 0.0103 'International Tables Vol C Tables 4.2.6.8 and 6.1.1.4'
I I -0.4742 1.8119 'International Tables Vol C Tables 4.2.6.8 and 6.1.1.4'
N N 0.0061 0.0033 'International Tables Vol C Tables 4.2.6.8 and 6.1.1.4'
O O 0.0106 0.0060 'International Tables Vol C Tables 4.2.6.8 and 6.1.1.4'

loop_
_geom_angle_atom_site_label_1
_geom_angle_atom_site_label_2
_geom_angle_atom_site_label_3
_geom_angle
_geom_angle_site_symmetry_1
_geom_angle_site_symmetry_3
_geom_angle_publ_flag
N1 Cu1 Cu1 174.92(5) . 2_665 ?
O4 Cu1 Cu1 87.64(5) . 2_665 ?
O4 Cu1 N1 97.40(7) . . ?
O2 Cu1 Cu1 81.23(5) . 2_665 ?
O2 Cu1 N1 93.73(7) . . ?
O2 Cu1 O4 168.86(7) . . ?
O3 Cu1 Cu1 85.69(5) . 2_665 ?
O3 Cu1 N1 94.98(7) . . ?
O3 Cu1 O4 89.36(7) . . ?
O3 Cu1 O2 89.37(7) . . ?
O3 Cu1 O1 168.79(7) . . ?
O1 Cu1 Cu1 83.23(5) . 2_665 ?
O1 Cu1 N1 96.21(7) . . ?
O1 Cu1 O4 88.50(7) . . ?
O1 Cu1 O2 90.61(7) . . ?
C1 N1 Cu1 123.80(16) . . ?
C5 N1 Cu1 117.76(15) . . ?
C5 N1 C1 118.4(2) . . ?
C5 C4 H4 121.1 . . ?
C5 C4 C3 117.8(2) . . ?
C3 C4 H4 121.1 . . ?
N1 C1 H1 118.7 . . ?
N1 C1 C2 122.6(2) . . ?
C2 C1 H1 118.7 . . ?
N1 C5 C4 123.1(2) . . ?
N1 C5 H5 118.5 . . ?
C4 C5 H5 118.5 . . ?
C4 C3 C6 118.5(2) . . ?
C2 C3 C4 119.7(2) . . ?
C2 C3 C6 121.8(2) . . ?
C1 C2 H2 120.8 . . ?
C3 C2 C1 118.4(2) . . ?
C3 C2 H2 120.8 . . ?
N2 C6 C3 178.3(4) . . ?
C7 O4 Cu1 119.16(15) . . ?
C7 O2 Cu1 127.22(15) 2_665 . ?
C9 O3 Cu1 121.77(15) . . ?
C9 O1 Cu1 124.23(15) 2_665 . ?
F1 C12 C13 117.6(3) . 2_756 ?
F1 C12 C11 120.0(2) . . ?
C11 C12 C13 122.4(2) . 2_756 ?
F2 C13 C12 119.4(2) . 2_756 ?
F2 C13 C11 120.5(3) . . ?
C12 C13 C11 120.1(3) 2_756 . ?
C12 C11 I1 121.4(2) . . ?
C12 C11 C13 117.6(2) . . ?
C13 C11 I1 121.0(2) . . ?
O3 C9 O1 125.0(2) . 2_665 ?
O3 C9 C10 117.5(2) . . ?
O1 C9 C10 117.5(2) 2_665 . ?
O4 C7 C8 118.0(2) . . ?
O2 C7 O4 124.7(2) 2_665 . ?
O2 C7 C8 117.3(2) 2_665 . ?
C7 C8 H8A 109.5 . . ?
C7 C8 H8B 109.5 . . ?
C7 C8 H8C 109.5 . . ?
H8A C8 H8B 109.5 . . ?
H8A C8 H8C 109.5 . . ?
H8B C8 H8C 109.5 . . ?
C9 C10 H10A 109.5 . . ?
C9 C10 H10B 109.5 . . ?
C9 C10 H10C 109.5 . . ?
H10A C10 H10B 109.5 . . ?
H10A C10 H10C 109.5 . . ?
H10B C10 H10C 109.5 . . ?

loop_
_geom_bond_atom_site_label_1
_geom_bond_atom_site_label_2
_geom_bond_distance
_geom_bond_site_symmetry_2
_geom_bond_publ_flag
I1 C11 2.080(3) . ?
Cu1 Cu1 2.6185(5) 2_665 ?
Cu1 N1 2.1779(19) . ?
Cu1 O4 1.9927(17) . ?
Cu1 O2 1.9863(16) . ?
Cu1 O3 1.9591(16) . ?
Cu1 O1 1.9678(16) . ?
N1 C1 1.340(3) . ?
N1 C5 1.338(3) . ?
C4 H4 0.9500 . ?
C4 C5 1.389(3) . ?
C4 C3 1.390(3) . ?
C1 H1 0.9500 . ?
C1 C2 1.388(3) . ?
C5 H5 0.9500 . ?
C3 C2 1.385(4) . ?
C3 C6 1.450(4) . ?
C2 H2 0.9500 . ?
C6 N2 1.139(4) . ?
O4 C7 1.265(3) . ?
O2 C7 1.256(3) 2_665 ?
O3 C9 1.263(3) . ?
O1 C9 1.263(3) 2_665 ?
F2 C13 1.332(3) . ?
F1 C12 1.353(3) . ?
C12 C13 1.380(4) 2_756 ?
C12 C11 1.370(4) . ?
C13 C11 1.392(4) . ?
C9 C10 1.508(3) . ?
C7 C8 1.509(3) . ?
C8 H8A 0.9800 . ?
C8 H8B 0.9800 . ?
C8 H8C 0.9800 . ?
C10 H10A 0.9800 . ?
C10 H10B 0.9800 . ?
C10 H10C 0.9800 . ?
